data_9005906
loop_
_publ_author_name
'Ross, N. L.'
'Hazen, R. M.'

_publ_section_title
;
 High-pressure crystal chemistry of MgSiO3 perovskite
 Sample: P = 10.6 GPa
;
_journal_name_full 'Physics and Chemistry of Minerals'
_journal_page_first 228
_journal_page_last 237
_journal_volume 17
_journal_year 1990
_chemical_compound_source Synthetic
_chemical_formula_structural MgSiO3
_chemical_formula_sum 'Mg O3 Si'
_chemical_name_mineral Bridgmanite
_space_group_IT_number 62
_symmetry_space_group_name_Hall '-P 2c 2ab'
_symmetry_space_group_name_H-M 'P b n m'
_cell_angle_alpha 90
_cell_angle_beta 90
_cell_angle_gamma 90
_cell_length_a 4.710
_cell_length_b 4.873
_cell_formula_units_Z 4
_cell_length_c 6.807
_cell_volume 156.233
_database_code_amcsd 0007488
_diffrn_ambient_pressure 1.06e+07
_exptl_crystal_density_diffrn 4.268
_cod_original_formula_sum 'Mg Si O3'
_cod_database_code 9005906

loop_
_space_group_symop_operation_xyz
x,y,z
x,y,1/2-z
-x,-y,1/2+z
1/2+x,1/2-y,1/2+z
1/2-x,1/2+y,1/2-z
1/2-x,1/2+y,z
1/2+x,1/2-y,-z
-x,-y,-z

loop_
_atom_site_label
_atom_site_fract_x
_atom_site_fract_y
_atom_site_fract_z
_atom_site_U_iso_or_equiv
Mg 0.51140 0.55660 0.25000 0.00507
Si 0.50000 0.00000 0.50000 0.00507
O1 0.09910 0.46400 0.25000 0.00291
O2 0.19640 0.20120 0.56120 0.00101

loop_
_cod_related_entry_id
_cod_related_entry_database
_cod_related_entry_code
1 AMCSD 0007488
